data_1557419
loop_
_publ_author_name
'Dossing, Anders'
'Hazell, Alan'
'Toftlund, Hans'

_publ_section_title
;
 Crystal Structures of Dinuclear Copper(II) and Oxovanadium(IV) Complexes
 of
 N,N,N',N'-Tetrakis(2-pyridylmethyl)-6,6'-bis(aminomethyl)-2,2'-bipyridine
;
_journal_name_full 'Acta Chemica Scandinavica'
_journal_page_first 95
_journal_page_last 101
_journal_paper_doi 10.3891/acta.chem.scand.50-0095
_journal_volume 50
_journal_year 1996
_chemical_formula_sum 'C36 H43.98 Cl2 N8 O18.99 S V2'
_chemical_formula_weight 1097.47
_space_group_IT_number 2
_space_group_name_Hall '-P 1'
_space_group_name_H-M_alt 'P -1'
_symmetry_cell_setting triclinic
_symmetry_Int_Tables_number 2
_symmetry_space_group_name_Hall '-P 1'
_symmetry_space_group_name_H-M 'P -1'
_cell_angle_alpha 100.76(1)
_cell_angle_beta 95.42(1)
_cell_angle_gamma 102.89(1)
_cell_formula_units_Z 2
_cell_length_a 16.710(3)
_cell_length_b 10.813(2)
_cell_length_c 13.845(2)
_cell_volume 2371.4(7)
_diffrn_ambient_temperature 249
_diffrn_radiation_probe x-ray
_diffrn_radiation_type MoK\a
_diffrn_radiation_wavelength 0.71073
_exptl_absorpt_coefficient_mu 0.615
_exptl_crystal_density_diffrn 1.538
_refine_ls_goodness_of_fit_ref 1.75
_refine_ls_number_parameters 633
_refine_ls_number_reflns 4120
_refine_ls_R_factor_gt 0.064
_refine_ls_wR_factor_gt 0.076
_cod_data_source_file Acta-Chem-Scand-1996-50-95-2.cif
_cod_data_source_block 2
_cod_original_cell_volume 2371.3(7)
_cod_database_code 1557419

loop_
_space_group_symop_id
_space_group_symop_operation_xyz
1 x,y,z
2 -x,-y,-z

loop_
_atom_site_label
_atom_site_type_symbol
_atom_site_thermal_displace_type
_atom_site_fract_x
_atom_site_fract_y
_atom_site_fract_z
_atom_site_occupancy
_atom_site_U_iso_or_equiv
_atom_site_calc_flag
_atom_site_refinement_flags
_atom_site_disorder_assembly
_atom_site_disorder_group
V1 V Uiso 0.30239(8) 0.22824(12) -0.00209(9) 1.000 0.0450 . . . .
V2 V Uiso 0.27105(8) 0.33173(11) 0.30699(9) 1.000 0.0410 . . . .
S1 S Uiso 0.42530(10) 0.2908(2) 0.19990(10) 1.000 0.0430 . . . .
Cl1 Cl Uiso 0.1464(2) -0.1172(3) 0.4084(2) 1.000 0.0860 . . . .
Cl2 Cl Uiso -0.0757(3) 0.3784(3) 0.2127(2) 1.000 0.0990 . . . .
O1 O Uiso 0.3102(3) 0.3800(5) 0.0196(4) 1.000 0.0580 . . . .
O2 O Uiso 0.2438(3) 0.1778(4) 0.2731(3) 1.000 0.0460 . . . .
O3 O Uiso 0.3652(3) 0.1974(4) 0.1151(3) 1.000 0.0470 . . . .
O4 O Uiso 0.3771(3) 0.3792(4) 0.2522(3) 1.000 0.0460 . . . .
O5 O Uiso 0.4911(3) 0.3701(5) 0.1624(4) 1.000 0.0650 . . . .
O6 O Uiso 0.4523(4) 0.2155(5) 0.2654(4) 1.000 0.0660 . . . .
N1 N Uiso 0.2881(4) 0.0132(6) -0.0627(4) 1.000 0.0520 . . . .
N2 N Uiso 0.2962(4) 0.5469(5) 0.3757(4) 1.000 0.0470 . . . .
N17 N Uiso 0.2307(4) 0.1944(7) -0.1434(4) 1.000 0.0610 . . . .
N27 N Uiso 0.4076(4) 0.2235(6) -0.0726(4) 1.000 0.0470 . . . .
N37 N Uiso 0.1940(4) 0.1368(6) 0.0539(4) 1.000 0.0460 . . . .
N47 N Uiso 0.1689(4) 0.3422(6) 0.3855(4) 1.000 0.0430 . . . .
N57 N Uiso 0.3381(4) 0.3506(6) 0.4475(4) 1.000 0.0470 . . . .
N67 N Uiso 0.2146(4) 0.4095(6) 0.1939(4) 1.000 0.0450 . . . .
O7 O Uiso 0.0814(8) -0.0633(11) 0.4100(12) 1.000 0.2290 . . . .
O8 O Uiso 0.1382(7) -0.1963(10) 0.4768(11) 1.000 0.2090 . . . .
O9 O Uiso 0.1545(11) -0.181(2) 0.3251(9) 1.000 0.3280 . . . .
O10 O Uiso 0.2139(9) -0.0269(17) 0.4441(10) 1.000 0.2830 . . . .
C11 C Uiso 0.2394(7) -0.0282(9) -0.1637(6) 1.000 0.0840 . . . .
C12 C Uiso 0.2095(6) 0.0728(9) -0.1999(6) 1.000 0.0650 . . . .
C13 C Uiso 0.1644(8) 0.0451(12) -0.2927(8) 1.000 0.1160 . . . .
C14 C Uiso 0.1385(12) 0.1376(16) -0.3279(9) 1.000 0.1740 . . . .
C15 C Uiso 0.1611(11) 0.2652(15) -0.2704(9) 1.000 0.1680 . . . .
C16 C Uiso 0.2063(8) 0.2907(10) -0.1778(7) 1.000 0.0920 . . . .
C21 C Uiso 0.3735(6) -0.0026(8) -0.0671(6) 1.000 0.0650 . . . .
C22 C Uiso 0.4288(5) 0.1102(8) -0.0954(6) 1.000 0.0530 . . . .
C23 C Uiso 0.4975(7) 0.1008(9) -0.1413(7) 1.000 0.0760 . . . .
C24 C Uiso 0.5491(7) 0.2105(11) -0.1557(7) 1.000 0.0820 . . . .
C25 C Uiso 0.5289(6) 0.3264(9) -0.1291(7) 1.000 0.0720 . . . .
C26 C Uiso 0.4576(6) 0.3289(8) -0.0903(6) 1.000 0.0580 . . . .
C31 C Uiso 0.2468(5) -0.0537(7) 0.0084(6) 1.000 0.0560 . . . .
C32 C Uiso 0.1804(5) 0.0066(8) 0.0458(5) 1.000 0.0510 . . . .
C33 C Uiso 0.1123(6) -0.0640(8) 0.0762(6) 1.000 0.0640 . . . .
C34 C Uiso 0.0552(6) -0.0038(10) 0.1162(7) 1.000 0.0740 . . . .
C35 C Uiso 0.0694(6) 0.1294(9) 0.1280(6) 1.000 0.0650 . . . .
C36 C Uiso 0.1394(5) 0.1970(8) 0.0974(5) 1.000 0.0490 . . . .
C41 C Uiso 0.2266(6) 0.5746(8) 0.4278(6) 1.000 0.0650 . . . .
C42 C Uiso 0.1657(5) 0.4546(7) 0.4404(5) 1.000 0.0460 . . . .
C43 C Uiso 0.1082(6) 0.4641(9) 0.5049(6) 1.000 0.0620 . . . .
C44 C Uiso 0.0509(6) 0.3555(10) 0.5104(6) 1.000 0.0640 . . . .
C45 C Uiso 0.0526(6) 0.2381(9) 0.4516(7) 1.000 0.0650 . . . .
C46 C Uiso 0.1117(5) 0.2333(8) 0.3911(6) 1.000 0.0530 . . . .
C51 C Uiso 0.3744(5) 0.5775(8) 0.4436(5) 1.000 0.0560 . . . .
C52 C Uiso 0.3760(5) 0.4733(8) 0.4993(5) 1.000 0.0520 . . . .
C53 C Uiso 0.4136(6) 0.4954(10) 0.5959(6) 1.000 0.0730 . . . .
C54 C Uiso 0.4148(7) 0.3926(12) 0.6384(7) 1.000 0.0870 . . . .
C55 C Uiso 0.3775(6) 0.2678(9) 0.5859(7) 1.000 0.0770 . . . .
C56 C Uiso 0.3410(5) 0.2521(8) 0.4899(6) 1.000 0.0580 . . . .
C61 C Uiso 0.3022(5) 0.6114(7) 0.2915(6) 1.000 0.0530 . . . .
C62 C Uiso 0.2352(5) 0.5399(8) 0.2063(5) 1.000 0.0530 . . . .
C63 C Uiso 0.2001(6) 0.6046(9) 0.1443(7) 1.000 0.0730 . . . .
C64 C Uiso 0.1420(7) 0.5339(11) 0.0647(7) 1.000 0.0830 . . . .
C65 C Uiso 0.1201(6) 0.3993(9) 0.0490(6) 1.000 0.0690 . . . .
C66 C Uiso 0.1580(5) 0.3421(7) 0.1137(6) 1.000 0.0500 . . . .
O11 O Uiso -0.0779(5) 0.3006(9) 0.1233(6) 1.000 0.1370 . . . .
O12 O Uiso -0.1222(14) 0.4535(18) 0.2070(12) 1.000 0.3210 . . . .
O13 O Uiso 0.0056(10) 0.4423(15) 0.2544(9) 1.000 0.2750 . . . .
O14 O Uiso -0.1018(9) 0.3041(12) 0.2798(8) 1.000 0.2230 . . . .
O15 O Uiso -0.3374(5) 0.0361(7) -0.2646(6) 0.93(2) 0.1110 . . . .
O16 O Uiso -0.0097(7) 0.2923(11) -0.1679(8) 0.65(2) 0.1130 . . . .
O17 O Uiso 0.6542(10) 0.3373(15) 0.1215(14) 0.83(3) 0.2560 . . . .
O18 O Uiso 0.5683(18) 0.0830(17) 0.553(2) 0.76(4) 0.4160 . . . .
O19 O Uiso 0.6615(16) 0.082(2) 0.3881(16) 0.77(4) 0.3230 . . . .
O20 O Uiso 0.702(2) 0.307(3) 0.2948(18) 0.72(4) 0.3840 . . . .
O21 O Uiso 0.6098(19) 0.180(3) 0.316(2) 0.33(3) 0.1360 . . . .

loop_
_atom_type_symbol
_atom_type_description
_atom_type_scat_dispersion_real
_atom_type_scat_dispersion_imag
_atom_type_scat_source
C C 0.0033 0.0016 ' International Tables Vol C Tables 4.2.6.8 and 6.1.1.4'
Cl Cl 0.1484 0.1585 ' International Tables Vol C Tables 4.2.6.8 and 6.1.1.4'
N N 0.0061 0.0033 ' International Tables Vol C Tables 4.2.6.8 and 6.1.1.4'
O O 0.0106 0.0060 ' International Tables Vol C Tables 4.2.6.8 and 6.1.1.4'
S S 0.1246 0.1234 ' International Tables Vol C Tables 4.2.6.8 and 6.1.1.4'
V V 0.3005 0.5294 ' International Tables Vol C Tables 4.2.6.8 and 6.1.1.4'

loop_
_geom_angle_atom_site_label_1
_geom_angle_atom_site_label_2
_geom_angle_atom_site_label_3
_geom_angle
_geom_angle_site_symmetry_1
_geom_angle_site_symmetry_2
_geom_angle_site_symmetry_3
_geom_angle_publ_flag
O1 V1 O3 105.3(2) . . . yes
O1 V1 N1 169.6(3) . . . yes
O1 V1 N17 93.7(3) . . . yes
O1 V1 N27 99.1(3) . . . yes
O1 V1 N37 108.4(3) . . . yes
O3 V1 N1 84.1(2) . . . yes
O3 V1 N17 160.9(2) . . . yes
O3 V1 N27 87.2(2) . . . yes
O3 V1 N37 85.5(2) . . . yes
N1 V1 N17 76.9(3) . . . yes
N1 V1 N27 76.5(2) . . . yes
N1 V1 N37 76.4(2) . . . yes
N17 V1 N27 89.0(2) . . . yes
N17 V1 N37 89.4(2) . . . yes
N27 V1 N37 152.5(3) . . . yes
O2 V2 O4 103.5(2) . . . yes
O2 V2 N2 170.3(2) . . . yes
O2 V2 N47 93.8(3) . . . yes
O2 V2 N57 99.8(2) . . . yes
O2 V2 N67 107.4(2) . . . yes
O4 V2 N2 85.5(2) . . . yes
O4 V2 N47 162.6(2) . . . yes
O4 V2 N57 90.0(2) . . . yes
O4 V2 N67 87.5(2) . . . yes
N2 V2 N47 77.1(2) . . . yes
N2 V2 N57 76.2(2) . . . yes
N2 V2 N67 76.3(2) . . . yes
N47 V2 N57 85.0(2) . . . yes
N47 V2 N67 89.3(2) . . . yes
N57 V2 N67 152.5(2) . . . yes
O3 S1 O4 106.5(3) . . . yes
O3 S1 O5 110.4(3) . . . yes
O3 S1 O6 107.4(3) . . . yes
O4 S1 O5 107.7(3) . . . yes
O4 S1 O6 110.0(3) . . . yes
O5 S1 O6 114.6(4) . . . yes
O7 Cl1 O9 116.2(11) . . . yes
O7 Cl1 O10 108.9(9) . . . yes
O8 Cl1 O9 110.2(11) . . . yes
O8 Cl1 O10 104.9(9) . . . yes
O9 Cl1 O10 109.8(11) . . . yes
O7 Cl1 O8 106.2(8) . . . yes
O11 Cl2 O12 111.2(9) . . . yes
O12 Cl2 O14 108.1(11) . . . yes
O13 Cl2 O14 102.9(8) . . . yes
O12 Cl2 O13 113.4(12) . . . yes
O11 Cl2 O13 111.0(8) . . . yes
O11 Cl2 O14 109.9(7) . . . yes
V1 O3 S1 131.0(3) . . . yes
V2 O4 S1 128.8(3) . . . yes
V1 N1 C31 105.8(4) . . . yes
C11 N1 C21 110.1(7) . . . yes
V1 N1 C21 105.5(5) . . . yes
V1 N1 C11 110.7(5) . . . yes
C11 N1 C31 112.0(7) . . . yes
C21 N1 C31 112.6(6) . . . yes
C41 N2 C61 109.9(6) . . . yes
V2 N2 C61 104.9(4) . . . yes
C41 N2 C51 112.3(6) . . . yes
V2 N2 C41 110.5(5) . . . yes
V2 N2 C51 105.3(5) . . . yes
C51 N2 C61 113.5(6) . . . yes
V1 N17 C12 118.6(6) . . . yes
V1 N17 C16 121.8(6) . . . yes
C12 N17 C16 119.7(7) . . . yes
C22 N27 C26 118.1(7) . . . yes
V1 N27 C26 123.4(6) . . . yes
V1 N27 C22 118.4(5) . . . yes
V1 N37 C32 116.0(5) . . . yes
C32 N37 C36 117.7(7) . . . yes
V1 N37 C36 126.3(5) . . . yes
V2 N47 C46 121.5(5) . . . yes
V2 N47 C42 119.6(5) . . . yes
C42 N47 C46 118.5(7) . . . yes
V2 N57 C56 123.7(5) . . . yes
V2 N57 C52 117.3(5) . . . yes
C52 N57 C56 118.9(6) . . . yes
C62 N67 C66 116.7(6) . . . yes
V2 N67 C66 127.1(5) . . . yes
V2 N67 C62 116.1(5) . . . yes
N1 C11 C12 114.9(7) . . . yes
C11 C12 C13 119.6(9) . . . no
N17 C12 C11 118.9(8) . . . yes
N17 C12 C13 121.4(9) . . . yes
C12 C13 C14 120.3(12) . . . no
C13 C14 C15 119.0(13) . . . no
C14 C15 C16 119.7(14) . . . no
N17 C16 C15 120.0(10) . . . yes
N1 C21 C22 112.3(7) . . . yes
N27 C22 C23 121.3(8) . . . yes
C21 C22 C23 123.2(8) . . . no
N27 C22 C21 115.5(7) . . . yes
C22 C23 C24 119.4(9) . . . no
C23 C24 C25 119.0(11) . . . no
C24 C25 C26 119.1(9) . . . no
N27 C26 C25 122.9(8) . . . yes
N1 C31 C32 111.8(6) . . . yes
C31 C32 C33 121.9(8) . . . no
N37 C32 C33 121.9(8) . . . yes
N37 C32 C31 116.1(7) . . . yes
C32 C33 C34 120.3(8) . . . no
C33 C34 C35 118.6(9) . . . no
C34 C35 C36 119.1(9) . . . no
N37 C36 C66 117.7(7) . . . yes
N37 C36 C35 122.3(8) . . . yes
C35 C36 C66 120.0(8) . . . no
N2 C41 C42 113.9(7) . . . yes
N47 C42 C41 117.2(7) . . . yes
N47 C42 C43 122.2(8) . . . yes
C41 C42 C43 120.6(7) . . . no
C42 C43 C44 119.4(8) . . . no
C43 C44 C45 118.8(9) . . . no
C44 C45 C46 119.6(9) . . . no
N47 C46 C45 121.5(8) . . . yes
N2 C51 C52 110.6(7) . . . yes
N57 C52 C53 121.1(8) . . . yes
N57 C52 C51 115.2(6) . . . yes
C51 C52 C53 123.7(8) . . . no
C52 C53 C54 119.0(9) . . . no
C53 C54 C55 120.3(9) . . . no
C54 C55 C56 118.0(9) . . . no
N57 C56 C55 122.8(8) . . . yes
N2 C61 C62 110.9(6) . . . yes
N67 C62 C61 115.5(7) . . . yes
N67 C62 C63 123.1(7) . . . yes
C61 C62 C63 121.4(8) . . . no
C62 C63 C64 118.9(9) . . . no
C63 C64 C65 119.5(10) . . . no
C64 C65 C66 118.1(8) . . . no
N67 C66 C65 123.7(7) . . . yes
C36 C66 C65 120.1(7) . . . no
N67 C66 C36 116.1(7) . . . yes

loop_
_geom_bond_atom_site_label_1
_geom_bond_atom_site_label_2
_geom_bond_distance
_geom_bond_site_symmetry_1
_geom_bond_site_symmetry_2
_geom_bond_publ_flag
V1 O1 1.585(6) . . yes
V1 O3 1.970(5) . . yes
V1 N1 2.270(6) . . yes
V1 N17 2.119(6) . . yes
V1 N27 2.096(7) . . yes
V1 N37 2.147(7) . . yes
V2 O2 1.590(4) . . yes
V2 O4 1.993(5) . . yes
V2 N2 2.271(6) . . yes
V2 N47 2.121(7) . . yes
V2 N57 2.102(6) . . yes
V2 N67 2.148(6) . . yes
S1 O3 1.513(5) . . yes
S1 O4 1.511(5) . . yes
S1 O5 1.438(6) . . yes
S1 O6 1.432(6) . . yes
Cl1 O7 1.342(14) . . yes
Cl1 O8 1.386(13) . . yes
Cl1 O9 1.264(14) . . yes
Cl1 O10 1.301(17) . . yes
Cl2 O12 1.25(2) . . yes
Cl2 O13 1.393(17) . . yes
Cl2 O11 1.353(9) . . yes
Cl2 O14 1.378(13) . . yes
N1 C21 1.480(12) . . yes
N1 C31 1.463(10) . . yes
N1 C11 1.486(10) . . yes
N2 C41 1.482(12) . . yes
N2 C51 1.470(10) . . yes
N2 C61 1.466(10) . . yes
N17 C12 1.350(11) . . yes
N17 C16 1.347(13) . . yes
N27 C22 1.340(11) . . yes
N27 C26 1.332(11) . . yes
N37 C36 1.357(11) . . yes
N37 C32 1.356(11) . . yes
N47 C46 1.361(11) . . yes
N47 C42 1.323(10) . . yes
N57 C52 1.364(10) . . yes
N57 C56 1.316(11) . . yes
N67 C62 1.348(11) . . yes
N67 C66 1.360(10) . . yes
C11 C12 1.447(14) . . no
C12 C13 1.372(14) . . no
C13 C14 1.33(2) . . no
C14 C15 1.41(2) . . no
C15 C16 1.372(17) . . no
C21 C22 1.496(12) . . no
C22 C23 1.378(14) . . no
C23 C24 1.362(16) . . no
C24 C25 1.364(15) . . no
C25 C26 1.356(14) . . no
C31 C32 1.493(12) . . no
C32 C33 1.370(13) . . no
C33 C34 1.372(14) . . no
C34 C35 1.382(14) . . no
C35 C36 1.382(13) . . no
C36 C66 1.499(11) . . no
C41 C42 1.510(12) . . no
C42 C43 1.380(12) . . no
C43 C44 1.359(14) . . no
C44 C45 1.382(14) . . no
C45 C46 1.357(13) . . no
C51 C52 1.483(12) . . no
C52 C53 1.377(11) . . no
C53 C54 1.354(16) . . no
C54 C55 1.382(15) . . no
C55 C56 1.373(13) . . no
C61 C62 1.506(11) . . no
C62 C63 1.372(13) . . no
C63 C64 1.376(14) . . no
C64 C65 1.389(15) . . no
C65 C66 1.364(12) . . no

loop_
_geom_torsion_atom_site_label_1
_geom_torsion_atom_site_label_2
_geom_torsion_atom_site_label_3
_geom_torsion_atom_site_label_4
_geom_torsion
_geom_torsion_site_symmetry_1
_geom_torsion_site_symmetry_2
_geom_torsion_site_symmetry_3
_geom_torsion_site_symmetry_4
_geom_torsion_publ_flag
O1 V1 O3 S1 -12.8(5) . . . . no
N1 V1 O3 S1 162.5(4) . . . . no
N27 V1 O3 S1 85.8(4) . . . . no
N37 V1 O3 S1 -120.7(4) . . . . no
O3 V1 N1 C11 -180.0(6) . . . . no
O3 V1 N1 C21 -61.0(4) . . . . no
O3 V1 N1 C31 58.5(5) . . . . no
N17 V1 N1 C11 0.7(6) . . . . no
N17 V1 N1 C21 119.7(5) . . . . no
N17 V1 N1 C31 -120.8(5) . . . . no
N27 V1 N1 C11 -91.4(6) . . . . no
N27 V1 N1 C21 27.6(4) . . . . no
N27 V1 N1 C31 147.1(5) . . . . no
N37 V1 N1 C11 93.3(6) . . . . no
N37 V1 N1 C21 -147.8(5) . . . . no
N37 V1 N1 C31 -28.3(5) . . . . no
O1 V1 N17 C12 176.4(7) . . . . no
O1 V1 N17 C16 -3.4(8) . . . . no
N1 V1 N17 C12 1.0(6) . . . . no
N1 V1 N17 C16 -178.8(8) . . . . no
N27 V1 N17 C12 77.3(7) . . . . no
N27 V1 N17 C16 -102.5(8) . . . . no
N37 V1 N17 C12 -75.2(7) . . . . no
N37 V1 N17 C16 105.0(8) . . . . no
O1 V1 N27 C22 173.6(6) . . . . no
O1 V1 N27 C26 -1.9(6) . . . . no
O3 V1 N27 C22 68.6(6) . . . . no
O3 V1 N27 C26 -107.0(6) . . . . no
N1 V1 N27 C22 -16.0(5) . . . . no
N1 V1 N27 C26 168.4(6) . . . . no
N17 V1 N27 C22 -92.8(6) . . . . no
N17 V1 N27 C26 91.7(6) . . . . no
N37 V1 N27 C22 -6.1(9) . . . . no
N37 V1 N27 C26 178.3(6) . . . . no
O1 V1 N37 C32 -176.8(5) . . . . no
O1 V1 N37 C36 2.1(6) . . . . no
O3 V1 N37 C32 -72.1(5) . . . . no
O3 V1 N37 C36 106.8(6) . . . . no
N1 V1 N37 C32 12.9(5) . . . . no
N1 V1 N37 C36 -168.2(6) . . . . no
N17 V1 N37 C32 89.5(5) . . . . no
N17 V1 N37 C36 -91.6(6) . . . . no
N27 V1 N37 C32 2.9(8) . . . . no
N27 V1 N37 C36 -178.1(5) . . . . no
O2 V2 O4 S1 -5.5(4) . . . . no
N2 V2 O4 S1 170.8(4) . . . . no
N57 V2 O4 S1 94.6(4) . . . . no
N67 V2 O4 S1 -112.9(4) . . . . no
O4 V2 N2 C41 176.5(5) . . . . no
O4 V2 N2 C51 -62.0(4) . . . . no
O4 V2 N2 C61 58.1(5) . . . . no
N47 V2 N2 C41 -4.5(5) . . . . no
N47 V2 N2 C51 117.0(5) . . . . no
N47 V2 N2 C61 -122.9(5) . . . . no
N57 V2 N2 C41 -92.4(5) . . . . no
N57 V2 N2 C51 29.1(4) . . . . no
N57 V2 N2 C61 149.2(5) . . . . no
N67 V2 N2 C41 88.0(5) . . . . no
N67 V2 N2 C51 -150.5(5) . . . . no
N67 V2 N2 C61 -30.4(5) . . . . no
O2 V2 N47 C42 172.5(5) . . . . no
O2 V2 N47 C46 1.0(6) . . . . no
N2 V2 N47 C42 -4.0(5) . . . . no
N2 V2 N47 C46 -175.5(6) . . . . no
N57 V2 N47 C42 73.0(6) . . . . no
N57 V2 N47 C46 -98.5(6) . . . . no
N67 V2 N47 C42 -80.0(6) . . . . no
N67 V2 N47 C46 108.4(6) . . . . no
O2 V2 N57 C52 176.7(6) . . . . no
O2 V2 N57 C56 -7.6(7) . . . . no
O4 V2 N57 C52 73.0(6) . . . . no
O4 V2 N57 C56 -111.3(7) . . . . no
N2 V2 N57 C52 -12.3(6) . . . . no
N2 V2 N57 C56 163.4(7) . . . . no
N47 V2 N57 C52 -90.3(6) . . . . no
N47 V2 N57 C56 85.4(7) . . . . no
N67 V2 N57 C52 -11.5(9) . . . . no
N67 V2 N57 C56 164.2(6) . . . . no
O2 V2 N67 C62 -175.6(5) . . . . no
O2 V2 N67 C66 7.3(7) . . . . no
O4 V2 N67 C62 -72.3(6) . . . . no
O4 V2 N67 C66 110.7(7) . . . . no
N2 V2 N67 C62 13.7(6) . . . . no
N2 V2 N67 C66 -163.4(7) . . . . no
N47 V2 N67 C62 90.6(6) . . . . no
N47 V2 N67 C66 -86.5(7) . . . . no
N57 V2 N67 C62 12.8(9) . . . . no
N57 V2 N67 C66 -164.2(6) . . . . no
O4 S1 O3 V1 61.7(4) . . . . no
O5 S1 O3 V1 -54.9(5) . . . . no
O6 S1 O3 V1 179.6(4) . . . . no
O3 S1 O4 V2 53.7(4) . . . . no
O5 S1 O4 V2 172.1(3) . . . . no
O6 S1 O4 V2 -62.4(4) . . . . no
V1 N1 C11 C12 -2.1(10) . . . . no
C21 N1 C11 C12 -118.3(9) . . . . no
C31 N1 C11 C12 115.7(9) . . . . no
V1 N1 C21 C22 -36.3(7) . . . . no
C11 N1 C21 C22 83.2(8) . . . . no
C31 N1 C21 C22 -151.2(7) . . . . no
V1 N1 C31 C32 40.0(7) . . . . no
C11 N1 C31 C32 -80.7(8) . . . . no
C21 N1 C31 C32 154.7(6) . . . . no
V2 N2 C41 C42 11.4(8) . . . . no
C51 N2 C41 C42 -105.9(7) . . . . no
C61 N2 C41 C42 126.7(7) . . . . no
V2 N2 C51 C52 -41.8(7) . . . . no
C41 N2 C51 C52 78.5(8) . . . . no
C61 N2 C51 C52 -156.1(6) . . . . no
V2 N2 C61 C62 43.0(7) . . . . no
C41 N2 C61 C62 -75.8(8) . . . . no
C51 N2 C61 C62 157.5(6) . . . . no
V1 N17 C12 C11 -2.6(12) . . . . no
V1 N17 C12 C13 -178.9(8) . . . . no
C16 N17 C12 C11 177.2(10) . . . . no
C16 N17 C12 C13 0.9(15) . . . . no
V1 N17 C16 C15 178.9(11) . . . . no
C12 N17 C16 C15 -0.9(17) . . . . no
V1 N27 C22 C21 0.0(9) . . . . no
V1 N27 C22 C23 -179.7(7) . . . . no
C26 N27 C22 C21 175.8(7) . . . . no
C26 N27 C22 C23 -3.9(12) . . . . no
V1 N27 C26 C25 174.9(7) . . . . no
C22 N27 C26 C25 -0.7(12) . . . . no
V1 N37 C32 C31 5.9(8) . . . . no
V1 N37 C32 C33 -178.2(6) . . . . no
C36 N37 C32 C31 -173.2(6) . . . . no
C36 N37 C32 C33 2.8(10) . . . . no
V1 N37 C36 C35 177.5(6) . . . . no
V1 N37 C36 C66 -3.7(9) . . . . no
C32 N37 C36 C35 -3.6(10) . . . . no
C32 N37 C36 C66 175.3(6) . . . . no
V2 N47 C42 C41 11.9(9) . . . . no
V2 N47 C42 C43 -169.8(6) . . . . no
C46 N47 C42 C41 -176.3(7) . . . . no
C46 N47 C42 C43 2.0(11) . . . . no
V2 N47 C46 C45 171.3(7) . . . . no
C42 N47 C46 C45 -0.3(12) . . . . no
V2 N57 C52 C51 -8.0(9) . . . . no
V2 N57 C52 C53 173.0(7) . . . . no
C56 N57 C52 C51 176.2(7) . . . . no
C56 N57 C52 C53 -2.9(12) . . . . no
V2 N57 C56 C55 -172.7(7) . . . . no
C52 N57 C56 C55 2.9(13) . . . . no
V2 N67 C62 C61 6.7(9) . . . . no
V2 N67 C62 C63 -175.4(7) . . . . no
C66 N67 C62 C61 -176.0(7) . . . . no
C66 N67 C62 C63 2.0(12) . . . . no
V2 N67 C66 C36 -6.4(10) . . . . no
V2 N67 C66 C65 174.8(7) . . . . no
C62 N67 C66 C36 176.5(7) . . . . no
C62 N67 C66 C65 -2.3(12) . . . . no
N1 C11 C12 N17 3.1(13) . . . . no
N1 C11 C12 C13 179.5(10) . . . . no
N17 C12 C13 C14 -1.9(19) . . . . no
C11 C12 C13 C14 -178.2(13) . . . . no
C12 C13 C14 C15 3(2) . . . . no
C13 C14 C15 C16 -3(3) . . . . no
C14 C15 C16 N17 2(2) . . . . no
N1 C21 C22 N27 26.5(10) . . . . no
N1 C21 C22 C23 -153.9(8) . . . . no
N27 C22 C23 C24 6.0(14) . . . . no
C21 C22 C23 C24 -173.6(9) . . . . no
C22 C23 C24 C25 -3.6(15) . . . . no
C23 C24 C25 C26 -0.8(15) . . . . no
C24 C25 C26 N27 3.1(14) . . . . no
N1 C31 C32 N37 -32.7(9) . . . . no
N1 C31 C32 C33 151.4(7) . . . . no
N37 C32 C33 C34 0.0(12) . . . . no
C31 C32 C33 C34 175.7(8) . . . . no
C32 C33 C34 C35 -2.1(13) . . . . no
C33 C34 C35 C36 1.3(13) . . . . no
C34 C35 C36 N37 1.6(12) . . . . no
C34 C35 C36 C66 -177.2(8) . . . . no
N37 C36 C66 N67 -79.7(9) . . . . no
N37 C36 C66 C65 99.1(10) . . . . no
C35 C36 C66 N67 99.1(9) . . . . no
C35 C36 C66 C65 -82.0(10) . . . . no
N2 C41 C42 N47 -15.5(10) . . . . no
N2 C41 C42 C43 166.1(7) . . . . no
N47 C42 C43 C44 -2.2(13) . . . . no
C41 C42 C43 C44 176.1(8) . . . . no
C42 C43 C44 C45 0.7(14) . . . . no
C43 C44 C45 C46 1.0(14) . . . . no
C44 C45 C46 N47 -1.1(14) . . . . no
N2 C51 C52 N57 35.3(9) . . . . no
N2 C51 C52 C53 -145.7(8) . . . . no
N57 C52 C53 C54 2.0(14) . . . . no
C51 C52 C53 C54 -177.0(9) . . . . no
C52 C53 C54 C55 -1.1(16) . . . . no
C53 C54 C55 C56 1.1(16) . . . . no
C54 C55 C56 N57 -2.1(15) . . . . no
N2 C61 C62 N67 -35.4(10) . . . . no
N2 C61 C62 C63 146.6(8) . . . . no
N67 C62 C63 C64 -1.0(14) . . . . no
C61 C62 C63 C64 176.9(9) . . . . no
C62 C63 C64 C65 0.1(15) . . . . no
C63 C64 C65 C66 -0.4(15) . . . . no
C64 C65 C66 N67 1.5(14) . . . . no
C64 C65 C66 C36 -177.2(9) . . . . no
